data_4087270
loop_
_publ_author_name
'Shin, Nara'
'Yu, Seokhyeon'
'Lee, Ji Hye'
'Hwang, Hyonseok'
'Lee, Kang Mun'

_publ_section_title
;
 Biphenyl- and Fluorene-Based o-Carboranyl Compounds: Alteration of
 Photophysical Properties by Distortion of Biphenyl Rings
;
_journal_issue 8
_journal_name_full Organometallics
_journal_page_first 1522
_journal_paper_doi 10.1021/acs.organomet.7b00093
_journal_volume 36
_journal_year 2017
_chemical_formula_moiety C37H54B20
_chemical_formula_sum 'C37 H54 B20'
_chemical_formula_weight 715.00
_chemical_name_systematic
;
 ?
;
_space_group_crystal_system monoclinic
_space_group_IT_number 15
_space_group_name_Hall '-C 2yc'
_space_group_name_H-M_alt 'C 1 2/c 1'
_symmetry_space_group_name_Hall '-C 2yc'
_symmetry_space_group_name_H-M 'C 1 2/c 1'
_atom_sites_solution_hydrogens geom
_audit_creation_method SHELXL-2013
_cell_angle_alpha 90
_cell_angle_beta 116.030(2)
_cell_angle_gamma 90
_cell_formula_units_Z 8
_cell_length_a 28.0029(12)
_cell_length_b 11.3685(5)
_cell_length_c 30.7312(18)
_cell_measurement_reflns_used 6741
_cell_measurement_temperature 296(2)
_cell_measurement_theta_max 23.838
_cell_measurement_theta_min 1.475
_cell_volume 8790.9(8)
_computing_cell_refinement 'Bruker APEX II'
_computing_data_collection 'Bruker APEX II'
_computing_data_reduction 'Bruker APEX II'
_computing_molecular_graphics 'SHELXL-2013 (Sheldrick, 2013)'
_computing_publication_material 'Bruker SHELXTL'
_computing_structure_refinement 'SHELXL-2013 (Sheldrick, 2013)'
_computing_structure_solution 'SHELXL-2013 (Sheldrick, 2013)'
_diffrn_ambient_temperature 296(2)
_diffrn_measured_fraction_theta_full 0.847
_diffrn_measured_fraction_theta_max 0.998
_diffrn_measurement_device_type 'CCD area detector'
_diffrn_measurement_method 'phi and omega scans'
_diffrn_radiation_type MoK\a
_diffrn_radiation_wavelength 0.71073
_diffrn_reflns_av_R_equivalents 0.0871
_diffrn_reflns_av_unetI/netI 0.0385
_diffrn_reflns_Laue_measured_fraction_full 0.847
_diffrn_reflns_Laue_measured_fraction_max 0.998
_diffrn_reflns_limit_h_max 31
_diffrn_reflns_limit_h_min -31
_diffrn_reflns_limit_k_max 12
_diffrn_reflns_limit_k_min -12
_diffrn_reflns_limit_l_max 34
_diffrn_reflns_limit_l_min -34
_diffrn_reflns_number 69847
_diffrn_reflns_point_group_measured_fraction_full 0.847
_diffrn_reflns_point_group_measured_fraction_max 0.998
_diffrn_reflns_theta_full 25.242
_diffrn_reflns_theta_max 23.838
_diffrn_reflns_theta_min 1.475
_diffrn_source 'fine-focus sealed tube'
_exptl_absorpt_coefficient_mu 0.054
_exptl_absorpt_correction_T_max 0.995
_exptl_absorpt_correction_T_min 0.990
_exptl_absorpt_correction_type multi-scan
_exptl_absorpt_process_details SADABS
_exptl_crystal_colour colorless
_exptl_crystal_density_diffrn 1.080
_exptl_crystal_description Cubic
_exptl_crystal_F_000 3008
_exptl_crystal_size_max 0.3
_exptl_crystal_size_mid 0.15
_exptl_crystal_size_min 0.1
_refine_diff_density_max 0.677
_refine_diff_density_min -0.285
_refine_diff_density_rms 0.052
_refine_ls_extinction_method none
_refine_ls_goodness_of_fit_ref 1.029
_refine_ls_hydrogen_treatment constr
_refine_ls_matrix_type full
_refine_ls_number_parameters 516
_refine_ls_number_reflns 6741
_refine_ls_number_restraints 20
_refine_ls_restrained_S_all 1.125
_refine_ls_R_factor_all 0.1253
_refine_ls_R_factor_gt 0.0804
_refine_ls_shift/su_max 0.105
_refine_ls_shift/su_mean 0.027
_refine_ls_structure_factor_coef Fsqd
_refine_ls_weighting_details 'w=1/[\s^2^(Fo^2^)+(0.1450P)^2^+7.8045P] where P=(Fo^2^+2Fc^2^)/3'
_refine_ls_weighting_scheme calc
_refine_ls_wR_factor_gt 0.2205
_refine_ls_wR_factor_ref 0.2653
_reflns_Friedel_coverage 0.000
_reflns_number_gt 4153
_reflns_number_total 6741
_reflns_threshold_expression 'I > 2\s(I)'
_cod_data_source_file om7b00093_si_003.cif
_cod_data_source_block 5FL
_cod_database_code 4087270
_shelx_space_group_comment
;
The symmetry employed for this shelxl refinement is uniquely defined
by the following loop, which should always be used as a source of
symmetry information in preference to the above space-group names.
They are only intended as comments.
;
_shelxl_version_number 2013-4

loop_
_space_group_symop_operation_xyz
'x, y, z'
'-x, y, -z+1/2'
'x+1/2, y+1/2, z'
'-x+1/2, y+1/2, -z+1/2'
'-x, -y, -z'
'x, -y, z-1/2'
'-x+1/2, -y+1/2, -z'
'x+1/2, -y+1/2, z-1/2'

loop_
_atom_site_label
_atom_site_type_symbol
_atom_site_fract_x
_atom_site_fract_y
_atom_site_fract_z
_atom_site_U_iso_or_equiv
_atom_site_adp_type
_atom_site_occupancy
_atom_site_site_symmetry_order
_atom_site_calc_flag
_atom_site_refinement_flags_posn
_atom_site_refinement_flags_adp
C1 C 0.17399(15) 0.6629(3) 0.16724(12) 0.0653(9) Uani 1 1 d . .
C2 C 0.14886(14) 0.7956(3) 0.13763(11) 0.0628(9) Uani 1 1 d . .
C3 C 0.56124(14) 0.6414(3) 0.37122(12) 0.0729(10) Uani 1 1 d . .
C4 C 0.56871(14) 0.6613(3) 0.43011(11) 0.0685(10) Uani 1 1 d . .
C5 C 0.23338(14) 0.6437(3) 0.18997(11) 0.0625(9) Uani 1 1 d . .
C6 C 0.25396(15) 0.5415(3) 0.17975(12) 0.0674(9) Uani 1 1 d . .
H6 H 0.2308 0.4881 0.1576 0.081 Uiso 1 1 calc R U
C7 C 0.30724(15) 0.5174(3) 0.20134(12) 0.0680(9) Uani 1 1 d . .
H7 H 0.3200 0.4480 0.1943 0.082 Uiso 1 1 calc R U
C8 C 0.34222(14) 0.5977(3) 0.23398(11) 0.0626(9) Uani 1 1 d . .
C9 C 0.32263(15) 0.7029(3) 0.24341(12) 0.0698(10) Uani 1 1 d . .
C10 C 0.26840(15) 0.7252(3) 0.22194(12) 0.0725(10) Uani 1 1 d . .
H10 H 0.2555 0.7945 0.2289 0.087 Uiso 1 1 calc R U
C11 C 0.50489(14) 0.6302(3) 0.33210(12) 0.0683(9) Uani 1 1 d . .
C12 C 0.48953(15) 0.5266(3) 0.30473(12) 0.0724(10) Uani 1 1 d . .
H12 H 0.5147 0.4682 0.3097 0.087 Uiso 1 1 calc R U
C13 C 0.43776(14) 0.5096(3) 0.27047(12) 0.0686(9) Uani 1 1 d . .
H13 H 0.4283 0.4413 0.2520 0.082 Uiso 1 1 calc R U
C14 C 0.40013(14) 0.5949(3) 0.26395(11) 0.0624(9) Uani 1 1 d . .
C15 C 0.41512(15) 0.6992(3) 0.29081(12) 0.0723(10) Uani 1 1 d . .
C16 C 0.46745(16) 0.7177(3) 0.32408(13) 0.0788(11) Uani 1 1 d . .
H16 H 0.4774 0.7884 0.3409 0.095 Uiso 1 1 calc R U
C17 C 0.36740(15) 0.7764(3) 0.27912(15) 0.0917(13) Uani 1 1 d . .
H17A H 0.3624 0.7927 0.3078 0.110 Uiso 1 1 calc R U
H17B H 0.3706 0.8501 0.2648 0.110 Uiso 1 1 calc R U
C18 C 0.18612(14) 0.8895(3) 0.13718(11) 0.0623(9) Uani 1 1 d . .
C19 C 0.20978(14) 0.8857(3) 0.10604(13) 0.0706(10) Uani 1 1 d . .
H19 H 0.2031 0.8224 0.0850 0.085 Uiso 1 1 calc R U
C20 C 0.24305(16) 0.9745(4) 0.10573(15) 0.0842(11) Uani 1 1 d . .
H20 H 0.2579 0.9701 0.0840 0.101 Uiso 1 1 calc R U
C21 C 0.25514(16) 1.0703(3) 0.13674(15) 0.0821(11) Uani 1 1 d . .
C22 C 0.23065(18) 1.0749(3) 0.16690(14) 0.0850(12) Uani 1 1 d . .
H22 H 0.2370 1.1390 0.1875 0.102 Uiso 1 1 calc R U
C23 C 0.19714(17) 0.9874(3) 0.16749(13) 0.0802(11) Uani 1 1 d . .
H23 H 0.1815 0.9934 0.1885 0.096 Uiso 1 1 calc R U
C24 C 0.52030(14) 0.6772(3) 0.43868(11) 0.0653(9) Uani 1 1 d . .
C25 C 0.48856(16) 0.5843(3) 0.43850(15) 0.0839(11) Uani 1 1 d . .
H25 H 0.4970 0.5085 0.4328 0.101 Uiso 1 1 calc R U
C26 C 0.44453(18) 0.6021(4) 0.4466(2) 0.1038(15) Uani 1 1 d . .
H26 H 0.4237 0.5377 0.4460 0.125 Uiso 1 1 calc R U
C27 C 0.43025(18) 0.7118(4) 0.45565(19) 0.0975(14) Uani 1 1 d . .
C28 C 0.46316(18) 0.8028(4) 0.45750(18) 0.0946(13) Uani 1 1 d . .
H28 H 0.4555 0.8779 0.4647 0.114 Uiso 1 1 calc R U
C29 C 0.50694(17) 0.7871(3) 0.44914(15) 0.0811(11) Uani 1 1 d . .
H29 H 0.5280 0.8515 0.4505 0.097 Uiso 1 1 calc R U
C30 C 0.2934(2) 1.1647(5) 0.1372(2) 0.1253(18) Uani 1 1 d . .
H30A H 0.2900 1.2332 0.1545 0.150 Uiso 1 1 calc R U
H30B H 0.2849 1.1881 0.1043 0.150 Uiso 1 1 calc R U
C31 C 0.3521(3) 1.1163(8) 0.1627(3) 0.206(4) Uani 1 1 d . .
H31A H 0.3608 1.0940 0.1959 0.247 Uiso 1 1 calc R U
H31B H 0.3554 1.0473 0.1457 0.247 Uiso 1 1 calc R U
C32 C 0.3863(5) 1.2033(11) 0.1623(5) 0.272(5) Uani 1 1 d . U
H32A H 0.3889 1.2669 0.1842 0.326 Uiso 1 1 calc R U
H32B H 0.3754 1.2349 0.1300 0.326 Uiso 1 1 calc R U
C33 C 0.4394(5) 1.1348(14) 0.1798(6) 0.349(8) Uani 1 1 d . U
H33A H 0.4366 1.0619 0.1942 0.524 Uiso 1 1 calc R U
H33B H 0.4676 1.1811 0.2033 0.524 Uiso 1 1 calc R U
H33C H 0.4469 1.1192 0.1527 0.524 Uiso 1 1 calc R U
C34 C 0.3812(3) 0.7260(5) 0.4639(4) 0.191(4) Uani 1 1 d D .
H34A H 0.3511 0.7138 0.4326 0.230 Uiso 1 1 calc R U
H34B H 0.3813 0.6606 0.4842 0.230 Uiso 1 1 calc R U
C35 C 0.3701(4) 0.8203(9) 0.4825(4) 0.228(4) Uani 1 1 d D U
H35A H 0.3725 0.8878 0.4642 0.274 Uiso 1 1 calc R U
H35B H 0.3978 0.8290 0.5153 0.274 Uiso 1 1 calc R U
C36 C 0.3167(4) 0.8266(9) 0.4845(5) 0.244(6) Uani 1 1 d D .
H36A H 0.2883 0.8106 0.4526 0.293 Uiso 1 1 calc R U
H36B H 0.3154 0.7673 0.5066 0.293 Uiso 1 1 calc R U
C37 C 0.3097(4) 0.9323(11) 0.4991(5) 0.295(7) Uani 1 1 d D .
H37A H 0.3401 0.9523 0.5287 0.442 Uiso 1 1 calc R U
H37B H 0.2785 0.9315 0.5047 0.442 Uiso 1 1 calc R U
H37C H 0.3054 0.9894 0.4747 0.442 Uiso 1 1 calc R U
B1 B 0.09301(18) 0.8319(4) 0.14408(17) 0.0795(13) Uani 1 1 d . .
H1 H 0.0814 0.9232 0.1465 0.095 Uiso 1 1 calc R U
B2 B 0.08877(18) 0.7722(4) 0.08900(16) 0.0786(13) Uani 1 1 d . .
H2 H 0.0743 0.8241 0.0554 0.094 Uiso 1 1 calc R U
B3 B 0.0456(2) 0.7213(4) 0.1133(2) 0.0924(15) Uani 1 1 d . .
H3 H 0.0027 0.7399 0.0954 0.111 Uiso 1 1 calc R U
B4 B 0.0818(2) 0.7173(4) 0.1775(2) 0.0893(14) Uani 1 1 d . .
H4 H 0.0624 0.7336 0.2013 0.107 Uiso 1 1 calc R U
B5 B 0.14775(18) 0.7649(4) 0.19251(15) 0.0720(11) Uani 1 1 d . .
H5 H 0.1722 0.8127 0.2261 0.086 Uiso 1 1 calc R U
B6 B 0.14136(18) 0.6677(3) 0.10434(14) 0.0707(11) Uani 1 1 d . .
H6A H 0.1617 0.6523 0.0813 0.085 Uiso 1 1 calc R U
B7 B 0.07567(19) 0.6201(4) 0.08879(18) 0.0849(14) Uani 1 1 d . .
H7A H 0.0523 0.5730 0.0547 0.102 Uiso 1 1 calc R U
B8 B 0.0713(2) 0.5849(4) 0.1433(2) 0.0930(15) Uani 1 1 d . .
H8 H 0.0450 0.5148 0.1449 0.112 Uiso 1 1 calc R U
B9 B 0.1344(2) 0.6121(4) 0.19272(18) 0.0828(13) Uani 1 1 d . .
H9 H 0.1496 0.5607 0.2265 0.099 Uiso 1 1 calc R U
B10 B 0.12956(18) 0.5524(4) 0.13760(16) 0.0764(12) Uani 1 1 d . .
H10A H 0.1414 0.4612 0.1354 0.092 Uiso 1 1 calc R U
B11 B 0.62470(18) 0.7425(5) 0.46216(15) 0.0826(14) Uani 1 1 d . .
H11 H 0.6288 0.8040 0.4912 0.099 Uiso 1 1 calc R U
B12 B 0.58336(18) 0.7751(4) 0.39974(15) 0.0770(12) Uani 1 1 d . .
H12A H 0.5599 0.8565 0.3882 0.092 Uiso 1 1 calc R U
B13 B 0.6531(2) 0.7719(5) 0.42142(18) 0.0996(17) Uani 1 1 d . .
H13A H 0.6759 0.8527 0.4242 0.120 Uiso 1 1 calc R U
B14 B 0.6790(2) 0.6556(5) 0.46521(19) 0.0977(16) Uani 1 1 d . .
H14 H 0.7185 0.6602 0.4962 0.117 Uiso 1 1 calc R U
B15 B 0.62397(17) 0.5882(4) 0.46980(16) 0.0802(13) Uani 1 1 d . .
H15 H 0.6275 0.5491 0.5038 0.096 Uiso 1 1 calc R U
B16 B 0.6123(2) 0.7089(5) 0.36469(18) 0.0935(15) Uani 1 1 d . .
H16A H 0.6083 0.7480 0.3305 0.112 Uiso 1 1 calc R U
B17 B 0.6711(2) 0.6355(6) 0.40493(19) 0.1038(18) Uani 1 1 d . .
H17 H 0.7057 0.6270 0.3971 0.125 Uiso 1 1 calc R U
B18 B 0.65225(19) 0.5205(5) 0.43426(17) 0.0896(14) Uani 1 1 d . .
H18 H 0.6743 0.4371 0.4452 0.107 Uiso 1 1 calc R U
B19 B 0.58245(17) 0.5261(4) 0.41244(14) 0.0734(11) Uani 1 1 d . .
H19A H 0.5582 0.4472 0.4089 0.088 Uiso 1 1 calc R U
B20 B 0.61172(18) 0.5551(5) 0.37282(17) 0.0882(14) Uani 1 1 d . .
H20A H 0.6073 0.4935 0.3437 0.106 Uiso 1 1 calc R U

loop_
_atom_site_aniso_label
_atom_site_aniso_U_11
_atom_site_aniso_U_22
_atom_site_aniso_U_33
_atom_site_aniso_U_23
_atom_site_aniso_U_13
_atom_site_aniso_U_12
C1 0.088(3) 0.0518(19) 0.0532(18) 0.0044(15) 0.0279(18) 0.0031(17)
C2 0.083(2) 0.0505(19) 0.0542(18) 0.0021(15) 0.0291(17) 0.0075(17)
C3 0.080(2) 0.086(3) 0.0498(18) -0.0042(17) 0.0267(18) -0.013(2)
C4 0.076(2) 0.077(2) 0.0489(18) -0.0044(16) 0.0243(17) -0.0175(18)
C5 0.085(2) 0.054(2) 0.0453(17) 0.0046(15) 0.0250(17) 0.0053(18)
C6 0.081(3) 0.063(2) 0.0544(19) -0.0081(16) 0.0265(18) -0.0014(19)
C7 0.083(3) 0.064(2) 0.0567(19) -0.0086(17) 0.0298(18) 0.0039(19)
C8 0.083(2) 0.056(2) 0.0457(17) 0.0006(15) 0.0251(17) -0.0005(18)
C9 0.089(3) 0.054(2) 0.0549(19) -0.0015(16) 0.0212(19) 0.0032(19)
C10 0.091(3) 0.055(2) 0.060(2) -0.0044(17) 0.023(2) 0.0096(19)
C11 0.080(2) 0.072(2) 0.0499(18) -0.0022(17) 0.0256(18) -0.007(2)
C12 0.083(3) 0.078(2) 0.058(2) -0.0057(18) 0.0333(19) -0.001(2)
C13 0.078(2) 0.071(2) 0.0535(19) -0.0117(17) 0.0251(18) -0.0033(19)
C14 0.080(2) 0.061(2) 0.0450(17) 0.0002(15) 0.0269(17) -0.0023(18)
C15 0.087(3) 0.060(2) 0.058(2) -0.0034(17) 0.0204(19) -0.0007(19)
C16 0.096(3) 0.063(2) 0.061(2) -0.0083(18) 0.019(2) -0.006(2)
C17 0.095(3) 0.063(2) 0.089(3) -0.017(2) 0.015(2) 0.003(2)
C18 0.085(2) 0.0513(19) 0.0492(17) 0.0017(15) 0.0278(17) 0.0084(17)
C19 0.086(3) 0.063(2) 0.065(2) -0.0129(17) 0.036(2) -0.0010(19)
C20 0.094(3) 0.083(3) 0.089(3) -0.012(2) 0.053(2) -0.002(2)
C21 0.089(3) 0.068(2) 0.089(3) -0.008(2) 0.038(2) -0.004(2)
C22 0.123(3) 0.059(2) 0.079(3) -0.0173(19) 0.049(3) -0.010(2)
C23 0.123(3) 0.061(2) 0.073(2) -0.0086(19) 0.058(2) -0.002(2)
C24 0.076(2) 0.066(2) 0.0502(18) -0.0033(16) 0.0243(17) -0.0151(18)
C25 0.093(3) 0.063(2) 0.107(3) -0.009(2) 0.054(3) -0.015(2)
C26 0.102(3) 0.067(3) 0.167(5) -0.013(3) 0.081(3) -0.020(2)
C27 0.101(3) 0.071(3) 0.141(4) 0.000(3) 0.072(3) -0.009(2)
C28 0.111(3) 0.063(3) 0.126(4) -0.002(2) 0.067(3) -0.002(2)
C29 0.095(3) 0.062(2) 0.095(3) -0.002(2) 0.050(2) -0.016(2)
C30 0.129(4) 0.107(4) 0.151(5) -0.036(3) 0.071(4) -0.042(3)
C31 0.172(7) 0.286(10) 0.171(7) -0.024(7) 0.087(6) -0.145(7)
C32 0.274(7) 0.267(7) 0.272(7) -0.007(5) 0.117(5) -0.002(5)
C33 0.293(10) 0.380(12) 0.382(12) -0.037(9) 0.155(9) 0.028(8)
C34 0.173(6) 0.100(4) 0.378(13) -0.017(6) 0.191(8) -0.021(4)
C35 0.218(6) 0.241(6) 0.260(6) -0.019(4) 0.136(5) 0.003(4)
C36 0.210(9) 0.216(10) 0.421(17) -0.056(10) 0.242(11) -0.009(7)
C37 0.247(12) 0.254(13) 0.44(2) -0.088(13) 0.203(13) -0.013(10)
B1 0.085(3) 0.072(3) 0.083(3) 0.001(2) 0.038(3) 0.013(2)
B2 0.089(3) 0.061(3) 0.068(3) 0.003(2) 0.019(2) 0.013(2)
B3 0.082(3) 0.072(3) 0.112(4) 0.011(3) 0.033(3) 0.007(2)
B4 0.099(4) 0.080(3) 0.102(4) 0.008(3) 0.056(3) 0.006(3)
B5 0.100(3) 0.063(3) 0.061(2) 0.005(2) 0.042(2) 0.006(2)
B6 0.093(3) 0.052(2) 0.056(2) 0.0002(18) 0.024(2) 0.004(2)
B7 0.090(3) 0.061(3) 0.084(3) 0.004(2) 0.020(3) 0.001(2)
B8 0.092(3) 0.070(3) 0.112(4) 0.008(3) 0.040(3) -0.006(3)
B9 0.107(4) 0.069(3) 0.080(3) 0.014(2) 0.049(3) -0.001(3)
B10 0.091(3) 0.056(2) 0.073(3) 0.006(2) 0.027(2) 0.000(2)
B11 0.084(3) 0.098(3) 0.058(2) -0.009(2) 0.025(2) -0.030(3)
B12 0.090(3) 0.084(3) 0.058(2) -0.002(2) 0.034(2) -0.026(2)
B13 0.103(4) 0.123(4) 0.079(3) -0.005(3) 0.046(3) -0.044(3)
B14 0.077(3) 0.134(5) 0.075(3) -0.004(3) 0.027(3) -0.021(3)
B15 0.075(3) 0.096(3) 0.059(2) 0.003(2) 0.020(2) -0.013(2)
B16 0.101(4) 0.121(4) 0.069(3) -0.002(3) 0.047(3) -0.024(3)
B17 0.084(3) 0.151(5) 0.082(3) -0.009(3) 0.041(3) -0.018(3)
B18 0.077(3) 0.112(4) 0.075(3) -0.006(3) 0.029(2) -0.004(3)
B19 0.079(3) 0.076(3) 0.060(2) -0.001(2) 0.026(2) -0.003(2)
B20 0.080(3) 0.116(4) 0.068(3) -0.013(3) 0.032(2) -0.008(3)

loop_
_atom_type_symbol
_atom_type_description
_atom_type_scat_dispersion_real
_atom_type_scat_dispersion_imag
_atom_type_scat_source
C C 0.0033 0.0016 'International Tables Vol C Tables 4.2.6.8 and 6.1.1.4'
H H 0.0000 0.0000 'International Tables Vol C Tables 4.2.6.8 and 6.1.1.4'
B B 0.0013 0.0007 'International Tables Vol C Tables 4.2.6.8 and 6.1.1.4'

loop_
_geom_angle_atom_site_label_1
_geom_angle_atom_site_label_2
_geom_angle_atom_site_label_3
_geom_angle
C5 C1 B9 122.8(3)
C5 C1 B10 122.2(3)
B9 C1 B10 62.2(3)
C5 C1 B5 119.2(3)
B9 C1 B5 62.2(2)
B10 C1 B5 112.1(3)
C5 C1 B6 117.0(3)
B9 C1 B6 112.9(3)
B10 C1 B6 61.9(2)
B5 C1 B6 111.0(3)
C5 C1 C2 118.5(3)
B9 C1 C2 109.6(3)
B10 C1 C2 108.8(3)
B5 C1 C2 60.0(2)
B6 C1 C2 59.86(19)
C18 C2 B2 121.7(3)
C18 C2 B1 120.4(3)
B2 C2 B1 62.6(3)
C18 C2 B5 117.5(3)
B2 C2 B5 112.8(3)
B1 C2 B5 61.9(2)
C18 C2 B6 119.8(3)
B2 C2 B6 62.4(2)
B1 C2 B6 112.9(3)
B5 C2 B6 110.8(3)
C18 C2 C1 119.9(3)
B2 C2 C1 109.8(3)
B1 C2 C1 109.2(3)
B5 C2 C1 59.6(2)
B6 C2 C1 59.95(19)
C11 C3 B20 122.5(3)
C11 C3 B16 125.4(3)
B20 C3 B16 62.3(3)
C11 C3 B12 119.6(3)
B20 C3 B12 112.6(3)
B16 C3 B12 62.2(3)
C11 C3 B19 114.8(3)
B20 C3 B19 62.0(3)
B16 C3 B19 112.8(3)
B12 C3 B19 111.2(3)
C11 C3 C4 116.4(3)
B20 C3 C4 109.0(3)
B16 C3 C4 109.8(3)
B12 C3 C4 60.4(2)
B19 C3 C4 59.6(2)
C24 C4 B15 122.6(3)
C24 C4 B11 120.3(3)
B15 C4 B11 62.4(3)
C24 C4 B19 120.3(3)
B15 C4 B19 62.3(2)
B11 C4 B19 112.8(3)
C24 C4 C3 119.4(3)
B15 C4 C3 109.7(3)
B11 C4 C3 109.3(3)
B19 C4 C3 60.0(2)
C24 C4 B12 116.5(3)
B15 C4 B12 113.0(3)
B11 C4 B12 62.4(2)
B19 C4 B12 110.7(3)
C3 C4 B12 59.4(2)
C10 C5 C6 118.8(3)
C10 C5 C1 121.5(3)
C6 C5 C1 119.8(3)
C7 C6 C5 121.9(3)
C6 C7 C8 119.4(3)
C7 C8 C9 119.6(3)
C7 C8 C14 132.1(3)
C9 C8 C14 108.3(3)
C10 C9 C8 120.3(3)
C10 C9 C17 129.3(3)
C8 C9 C17 110.4(3)
C9 C10 C5 119.9(3)
C16 C11 C12 119.2(3)
C16 C11 C3 121.7(3)
C12 C11 C3 119.1(3)
C13 C12 C11 121.2(4)
C14 C13 C12 119.5(3)
C13 C14 C15 119.8(3)
C13 C14 C8 131.8(3)
C15 C14 C8 108.3(3)
C16 C15 C14 120.7(3)
C16 C15 C17 128.9(3)
C14 C15 C17 110.4(3)
C15 C16 C11 119.6(3)
C9 C17 C15 102.6(3)
C19 C18 C23 117.0(3)
C19 C18 C2 122.1(3)
C23 C18 C2 120.9(3)
C20 C19 C18 120.9(3)
C19 C20 C21 122.2(4)
C22 C21 C20 116.7(4)
C22 C21 C30 121.8(4)
C20 C21 C30 121.5(4)
C23 C22 C21 121.8(3)
C22 C23 C18 121.4(3)
C25 C24 C29 117.0(4)
C25 C24 C4 122.5(3)
C29 C24 C4 120.5(3)
C26 C25 C24 120.9(4)
C27 C26 C25 122.2(4)
C28 C27 C26 116.3(4)
C28 C27 C34 123.9(4)
C26 C27 C34 119.8(4)
C27 C28 C29 122.4(4)
C28 C29 C24 121.1(4)
C21 C30 C31 109.7(5)
C32 C31 C30 108.8(9)
C31 C32 C33 101.6(11)
C35 C34 C27 124.4(7)
C34 C35 C36 118.6(9)
C37 C36 C35 110.5(9)
C2 B1 B4 107.1(3)
C2 B1 B3 106.0(3)
B4 B1 B3 60.4(3)
C2 B1 B5 59.7(2)
B4 B1 B5 60.3(3)
B3 B1 B5 108.3(3)
C2 B1 B2 58.7(2)
B4 B1 B2 108.5(3)
B3 B1 B2 59.9(3)
B5 B1 B2 107.9(3)
C2 B2 B7 106.2(3)
C2 B2 B3 105.9(3)
B7 B2 B3 60.2(3)
C2 B2 B1 58.7(2)
B7 B2 B1 107.7(3)
B3 B2 B1 59.8(3)
C2 B2 B6 59.5(2)
B7 B2 B6 59.7(2)
B3 B2 B6 107.9(3)
B1 B2 B6 107.4(3)
B1 B3 B2 60.2(3)
B1 B3 B7 107.6(3)
B2 B3 B7 59.7(3)
B1 B3 B4 59.8(3)
B2 B3 B4 108.3(3)
B7 B3 B4 107.9(3)
B1 B3 B8 107.6(4)
B2 B3 B8 107.8(3)
B7 B3 B8 59.9(3)
B4 B3 B8 60.0(3)
B1 B4 B5 59.9(3)
B1 B4 B3 59.8(3)
B5 B4 B3 107.4(3)
B1 B4 B8 107.7(4)
B5 B4 B8 107.0(3)
B3 B4 B8 60.1(3)
B1 B4 B9 107.9(3)
B5 B4 B9 59.7(3)
B3 B4 B9 108.0(4)
B8 B4 B9 59.7(3)
C1 B5 C2 60.4(2)
C1 B5 B1 107.0(3)
C2 B5 B1 58.4(2)
C1 B5 B9 58.5(2)
C2 B5 B9 107.0(3)
B1 B5 B9 108.5(3)
C1 B5 B4 106.1(3)
C2 B5 B4 105.6(3)
B1 B5 B4 59.8(3)
B9 B5 B4 60.5(3)
C2 B6 C1 60.2(2)
C2 B6 B7 104.9(3)
C1 B6 B7 105.5(3)
C2 B6 B10 106.4(3)
C1 B6 B10 58.5(2)
B7 B6 B10 59.8(3)
C2 B6 B2 58.1(2)
C1 B6 B2 106.5(3)
B7 B6 B2 59.6(3)
B10 B6 B2 107.6(3)
B2 B7 B10 108.9(3)
B2 B7 B6 60.7(2)
B10 B7 B6 60.4(2)
B2 B7 B3 60.1(3)
B10 B7 B3 108.0(4)
B6 B7 B3 108.5(3)
B2 B7 B8 108.5(3)
B10 B7 B8 59.3(3)
B6 B7 B8 107.9(3)
B3 B7 B8 60.4(3)
B10 B8 B7 60.1(3)
B10 B8 B9 60.2(3)
B7 B8 B9 108.1(3)
B10 B8 B4 108.4(3)
B7 B8 B4 107.7(3)
B9 B8 B4 60.4(3)
B10 B8 B3 108.2(4)
B7 B8 B3 59.8(3)
B9 B8 B3 108.3(4)
B4 B8 B3 59.8(3)
C1 B9 B10 59.1(2)
C1 B9 B5 59.4(2)
B10 B9 B5 107.4(3)
C1 B9 B8 105.5(3)
B10 B9 B8 59.2(3)
B5 B9 B8 107.3(3)
C1 B9 B4 106.2(3)
B10 B9 B4 107.3(3)
B5 B9 B4 59.8(3)
B8 B9 B4 59.9(3)
C1 B10 B8 106.4(3)
C1 B10 B7 106.3(3)
B8 B10 B7 60.6(3)
C1 B10 B9 58.7(2)
B8 B10 B9 60.6(3)
B7 B10 B9 108.8(3)
C1 B10 B6 59.6(2)
B8 B10 B6 108.5(3)
B7 B10 B6 59.8(3)
B9 B10 B6 108.1(3)
C4 B11 B15 58.7(2)
C4 B11 B14 106.0(3)
B15 B11 B14 60.2(3)
C4 B11 B13 106.0(3)
B15 B11 B13 108.2(4)
B14 B11 B13 60.5(3)
C4 B11 B12 59.8(2)
B15 B11 B12 107.9(3)
B14 B11 B12 107.9(3)
B13 B11 B12 59.2(3)
C3 B12 C4 60.2(2)
C3 B12 B13 105.3(4)
C4 B12 B13 105.3(3)
C3 B12 B16 58.4(3)
C4 B12 B16 106.7(3)
B13 B12 B16 59.7(3)
C3 B12 B11 106.3(3)
C4 B12 B11 57.8(2)
B13 B12 B11 60.2(3)
B16 B12 B11 108.0(4)
B16 B13 B12 60.4(3)
B16 B13 B17 60.3(3)
B12 B13 B17 108.5(4)
B16 B13 B11 108.8(3)
B12 B13 B11 60.6(3)
B17 B13 B11 107.9(4)
B16 B13 B14 108.4(4)
B12 B13 B14 108.2(3)
B17 B13 B14 59.9(3)
B11 B13 B14 59.6(3)
B15 B14 B11 59.7(3)
B15 B14 B17 108.1(3)
B11 B14 B17 107.7(4)
B15 B14 B18 59.9(3)
B11 B14 B18 107.5(3)
B17 B14 B18 60.3(3)
B15 B14 B13 107.3(4)
B11 B14 B13 59.9(3)
B17 B14 B13 59.4(3)
B18 B14 B13 107.2(4)
C4 B15 B11 58.9(2)
C4 B15 B19 59.5(2)
B11 B15 B19 107.6(3)
C4 B15 B14 106.2(3)
B11 B15 B14 60.2(3)
B19 B15 B14 107.7(3)
C4 B15 B18 106.2(3)
B11 B15 B18 108.2(3)
B19 B15 B18 59.6(3)
B14 B15 B18 60.3(3)
C3 B16 B13 106.2(3)
C3 B16 B20 58.6(3)
B13 B16 B20 107.7(4)
C3 B16 B12 59.4(2)
B13 B16 B12 59.9(3)
B20 B16 B12 107.4(3)
C3 B16 B17 106.0(4)
B13 B16 B17 60.1(3)
B20 B16 B17 60.0(3)
B12 B16 B17 107.9(3)
B20 B17 B13 107.2(4)
B20 B17 B16 59.8(3)
B13 B17 B16 59.6(3)
B20 B17 B14 107.6(4)
B13 B17 B14 60.7(3)
B16 B17 B14 108.5(4)
B20 B17 B18 59.5(3)
B13 B17 B18 108.1(4)
B16 B17 B18 107.8(4)
B14 B17 B18 60.0(3)
B19 B18 B20 60.1(3)
B19 B18 B15 60.1(3)
B20 B18 B15 108.0(4)
B19 B18 B14 107.8(4)
B20 B18 B14 107.5(4)
B15 B18 B14 59.8(3)
B19 B18 B17 107.7(4)
B20 B18 B17 59.6(3)
B15 B18 B17 107.6(4)
B14 B18 B17 59.7(3)
C4 B19 C3 60.4(2)
C4 B19 B18 105.9(3)
C3 B19 B18 105.7(3)
C4 B19 B20 106.5(3)
C3 B19 B20 58.1(3)
B18 B19 B20 59.9(3)
C4 B19 B15 58.3(2)
C3 B19 B15 106.8(3)
B18 B19 B15 60.3(3)
B20 B19 B15 108.0(3)
C3 B20 B16 59.0(3)
C3 B20 B18 107.1(3)
B16 B20 B18 109.2(4)
C3 B20 B19 59.9(2)
B16 B20 B19 108.5(4)
B18 B20 B19 59.9(3)
C3 B20 B17 106.5(4)
B16 B20 B17 60.2(3)
B18 B20 B17 60.9(3)
B19 B20 B17 108.5(3)

loop_
_geom_bond_atom_site_label_1
_geom_bond_atom_site_label_2
_geom_bond_distance
C1 C5 1.510(5)
C1 B9 1.714(6)
C1 B10 1.720(6)
C1 B5 1.730(5)
C1 B6 1.739(5)
C1 C2 1.743(4)
C2 C18 1.497(5)
C2 B2 1.711(5)
C2 B1 1.711(6)
C2 B5 1.736(5)
C2 B6 1.737(5)
C3 C11 1.512(5)
C3 B20 1.704(6)
C3 B16 1.711(6)
C3 B12 1.728(6)
C3 B19 1.737(6)
C3 C4 1.743(5)
C4 C24 1.501(5)
C4 B15 1.707(6)
C4 B11 1.710(5)
C4 B19 1.729(6)
C4 B12 1.746(5)
C5 C10 1.393(5)
C5 C6 1.393(5)
C6 C7 1.368(5)
C7 C8 1.392(5)
C8 C9 1.398(5)
C8 C14 1.473(5)
C9 C10 1.388(5)
C9 C17 1.505(5)
C11 C16 1.386(5)
C11 C12 1.401(5)
C12 C13 1.381(5)
C13 C14 1.380(5)
C14 C15 1.399(5)
C15 C16 1.386(5)
C15 C17 1.505(5)
C18 C19 1.383(5)
C18 C23 1.396(5)
C19 C20 1.376(5)
C20 C21 1.388(5)
C21 C22 1.375(5)
C21 C30 1.511(6)
C22 C23 1.373(5)
C24 C25 1.379(5)
C24 C29 1.382(5)
C25 C26 1.376(5)
C26 C27 1.375(6)
C27 C28 1.369(5)
C27 C34 1.510(7)
C28 C29 1.370(5)
C30 C31 1.578(10)
C31 C32 1.383(12)
C32 C33 1.550(14)
C34 C35 1.314(9)
C35 C36 1.526(10)
C36 C37 1.328(10)
B1 B4 1.771(7)
B1 B3 1.771(7)
B1 B5 1.773(6)
B1 B2 1.779(7)
B2 B7 1.767(6)
B2 B3 1.773(7)
B2 B6 1.787(6)
B3 B7 1.776(7)
B3 B4 1.781(8)
B3 B8 1.787(7)
B4 B5 1.781(7)
B4 B8 1.785(8)
B4 B9 1.794(7)
B5 B9 1.778(6)
B6 B7 1.770(7)
B6 B10 1.780(6)
B7 B10 1.770(6)
B7 B8 1.778(8)
B8 B10 1.755(7)
B8 B9 1.781(7)
B9 B10 1.774(7)
B11 B15 1.771(7)
B11 B14 1.780(8)
B11 B13 1.785(7)
B11 B12 1.791(6)
B12 B13 1.766(7)
B12 B16 1.775(7)
B13 B16 1.763(7)
B13 B17 1.772(9)
B13 B14 1.796(8)
B14 B15 1.780(7)
B14 B17 1.782(7)
B14 B18 1.788(8)
B15 B19 1.778(6)
B15 B18 1.781(7)
B16 B20 1.767(8)
B16 B17 1.775(8)
B17 B20 1.770(7)
B17 B18 1.793(8)
B18 B19 1.768(7)
B18 B20 1.768(7)
B19 B20 1.772(6)
